data_4111094
loop_
_publ_author_name
'Hyeon Mo Cho'
'Haim Weissman'
'Scott R. Wilson'
'Jeffrey S. Moore'

_publ_contact_author
; 
Scott R. Wilson 
University of Illinois 
School of Chemical Sciences, Box 59-1 
505 South Mathews Avenue 
Urbana, Illinois  61801 
USA 
;
_publ_contact_author_email srwilson@uiuc.edu
_publ_contact_author_fax '1  217 244 8068'
_publ_contact_author_phone '1  217 244 1708'
_publ_section_title
;
 A Mo(VI) Alkylidyne Complex with Polyhedral Oligomeric Silsesquioxane
 Ligands: Homogeneous Analogue of a Silica-Supported Alkyne Metathesis
 Catalyst
;
_journal_name_full 'Journal of the American Chemical Society'
_journal_page_first 14742
_journal_page_last 14743
_journal_paper_doi 10.1021/ja065101x
_journal_volume 128
_journal_year 2006
_chemical_formula_moiety 'C97 H168 Mo N2 O26 Si16'
_chemical_formula_sum 'C97 H168 Mo N2 O26 Si16'
_chemical_formula_weight 2323.71
_chemical_name_systematic
; 
? 
;
_space_group_IT_number 2
_symmetry_cell_setting triclinic
_symmetry_space_group_name_Hall '-P 1'
_symmetry_space_group_name_H-M 'P -1'
_atom_sites_solution_hydrogens geom
_atom_sites_solution_primary direct
_atom_sites_solution_secondary difmap
_audit_creation_method SHELXL-97
_audit_update_record
; 
2006-06-21   text and data added, hmc 
;
_cell_angle_alpha 79.785(2)
_cell_angle_beta 82.574(2)
_cell_angle_gamma 82.006(3)
_cell_formula_units_Z 1
_cell_length_a 11.1440(6)
_cell_length_b 14.0403(8)
_cell_length_c 20.9983(12)
_cell_measurement_reflns_used 5194
_cell_measurement_temperature 193(2)
_cell_measurement_theta_max 17.82
_cell_measurement_theta_min 2.26
_cell_volume 3183.5(3)
_computing_cell_refinement 'SAINT V6.22 (Bruker, 2001)'
_computing_data_collection 'APEX2 V1.0-27 (Bruker, 2004)'
_computing_data_reduction 'SAINT V6.22 (Bruker, 2001)'
_computing_molecular_graphics 'SHELXTL V6.12 (Bruker, 2001)'
_computing_publication_material 'XCIF (Bruker, 2001)'
_computing_structure_refinement 'SHELXTL V6.12 (Bruker, 2001)'
_computing_structure_solution 'SHELXTL V6.12 (Bruker, 2001)'
_diffrn_ambient_temperature 193(2)
_diffrn_measured_fraction_theta_full 1.000
_diffrn_measured_fraction_theta_max 1.000
_diffrn_measurement_device 'Bruker Kappa/ApexII CCD'
_diffrn_measurement_method 'profile data from \f and \w scans'
_diffrn_radiation_monochromator graphite
_diffrn_radiation_source 'fine-focus sealed tube'
_diffrn_radiation_type MoK\a
_diffrn_radiation_wavelength 0.71073
_diffrn_radiation_wavelength_id ga63isax
_diffrn_reflns_av_R_equivalents 0.0566
_diffrn_reflns_av_sigmaI/netI 0.0548
_diffrn_reflns_limit_h_max 11
_diffrn_reflns_limit_h_min -11
_diffrn_reflns_limit_k_max 14
_diffrn_reflns_limit_k_min -14
_diffrn_reflns_limit_l_max 20
_diffrn_reflns_limit_l_min -20
_diffrn_reflns_number 41795
_diffrn_reflns_theta_full 20.81
_diffrn_reflns_theta_max 20.81
_diffrn_reflns_theta_min 1.65
_exptl_absorpt_coefficient_mu 0.316
_exptl_absorpt_correction_T_max 0.98
_exptl_absorpt_correction_T_min 0.82
_exptl_absorpt_correction_type multi-scan
_exptl_absorpt_process_details 'SHELXTL/XPREP (Bruker, 2001)'
_exptl_crystal_colour colourless
_exptl_crystal_density_diffrn 1.212
_exptl_crystal_description columnar
_exptl_crystal_F_000 1238
_exptl_crystal_id ga63isax
_exptl_crystal_preparation
; 
The data crystal was mounted using oil (Parantone-N, Exxon) to a 
0.4 mm cryo-loop (Hampton Research) with the (6 3 2) scattering planes 
roughly normal to the spindle axis. 
;
_exptl_crystal_size_max 0.53
_exptl_crystal_size_mid 0.12
_exptl_crystal_size_min 0.06
_refine_diff_density_max 0.487
_refine_diff_density_min -0.405
_refine_diff_density_rms 0.101
_refine_ls_extinction_method none
_refine_ls_goodness_of_fit_ref 1.682
_refine_ls_hydrogen_treatment noref
_refine_ls_matrix_type full
_refine_ls_number_parameters 750
_refine_ls_number_reflns 6661
_refine_ls_number_restraints 1652
_refine_ls_restrained_S_all 1.769
_refine_ls_R_factor_all 0.2018
_refine_ls_R_factor_gt 0.1241
_refine_ls_shift/su_max 0.033
_refine_ls_shift/su_mean 0.004
_refine_ls_structure_factor_coef Fsqd
_refine_ls_weighting_details 'calc w=1/[\s^2^(Fo^2^)+(0.1500P)^2^+0.0000P] where P=(Fo^2^+2Fc^2^)/3'
_refine_ls_weighting_scheme calc
_refine_ls_wR_factor_gt 0.3446
_refine_ls_wR_factor_ref 0.3908
_reflns_number_gt 3311
_reflns_number_total 6661
_reflns_threshold_expression >2sigma(I)
_cod_data_source_file ja065101xsi20060725_042431.cif
_cod_data_source_block ga63isax
_cod_original_sg_symbol_Hall '-P 1 '
_cod_original_sg_symbol_H-M 'P -1 '
_cod_database_code 4111094

loop_
_symmetry_equiv_pos_as_xyz
'x, y, z'
'-x, -y, -z'

loop_
_atom_site_label
_atom_site_type_symbol
_atom_site_fract_x
_atom_site_fract_y
_atom_site_fract_z
_atom_site_U_iso_or_equiv
_atom_site_adp_type
_atom_site_occupancy
_atom_site_symmetry_multiplicity
_atom_site_calc_flag
_atom_site_refinement_flags
_atom_site_disorder_assembly
_atom_site_disorder_group
Mo1 Mo 0.5227(3) 0.5195(2) 0.00572(14) 0.1114(10) Uani 0.50 1 d PDU . .
N1 N 0.4529(8) 0.6531(9) 0.0256(7) 0.084(5) Uiso 0.50 1 d PDU A 1
C1 C 0.5190(7) 0.7085(8) 0.0568(6) 0.126(6) Uiso 0.50 1 d PGDU A 1
C2 C 0.5416(9) 0.6791(8) 0.1213(6) 0.130(7) Uiso 0.50 1 d PGDU A 1
H2A H 0.5131 0.6212 0.1454 0.157 Uiso 0.50 1 calc PR A 1
C3 C 0.6059(11) 0.7344(9) 0.1506(5) 0.138(6) Uiso 0.50 1 d PGDU A 1
C4 C 0.6477(11) 0.8191(8) 0.1153(6) 0.142(6) Uiso 0.50 1 d PGDU A 1
H4A H 0.6916 0.8569 0.1353 0.171 Uiso 0.50 1 calc PR A 1
C5 C 0.6251(11) 0.8485(8) 0.0507(6) 0.138(6) Uiso 0.50 1 d PGDU A 1
C6 C 0.5607(9) 0.7932(9) 0.0215(5) 0.131(6) Uiso 0.50 1 d PGDU A 1
H6A H 0.5453 0.8133 -0.0227 0.157 Uiso 0.50 1 calc PR A 1
C7 C 0.6520(17) 0.6912(13) 0.2250(6) 0.145(7) Uiso 0.50 1 d PGDU A 1
H7A H 0.6152 0.6315 0.2436 0.217 Uiso 0.50 1 calc PR A 1
H7B H 0.6265 0.7402 0.2535 0.217 Uiso 0.50 1 calc PR A 1
H7C H 0.7410 0.6767 0.2211 0.217 Uiso 0.50 1 calc PR A 1
C8 C 0.6800(16) 0.9493(10) 0.0143(8) 0.159(8) Uiso 0.50 1 d PGDU A 1
H8A H 0.6597 0.9642 -0.0307 0.239 Uiso 0.50 1 calc PR A 1
H8B H 0.7687 0.9407 0.0144 0.239 Uiso 0.50 1 calc PR A 1
H8C H 0.6443 1.0031 0.0374 0.239 Uiso 0.50 1 calc PR A 1
C9 C 0.3159(10) 0.6830(9) 0.0331(6) 0.102(5) Uiso 0.50 1 d PDU A 1
C10 C 0.2876(18) 0.7843(10) -0.0081(9) 0.136(7) Uiso 0.50 1 d PDU A 1
H10A H 0.3188 0.7819 -0.0536 0.205 Uiso 0.50 1 calc PR A 1
H10B H 0.3266 0.8323 0.0081 0.205 Uiso 0.50 1 calc PR A 1
H10C H 0.1992 0.8030 -0.0048 0.205 Uiso 0.50 1 calc PR A 1
C11 C 0.2491(16) 0.6128(13) 0.0057(9) 0.121(7) Uiso 0.50 1 d PDU A 1
H11A H 0.2733 0.6171 -0.0412 0.182 Uiso 0.50 1 calc PR A 1
H11B H 0.1609 0.6306 0.0134 0.182 Uiso 0.50 1 calc PR A 1
H11C H 0.2707 0.5459 0.0273 0.182 Uiso 0.50 1 calc PR A 1
C12 C 0.2621(16) 0.6812(14) 0.1036(6) 0.113(6) Uiso 0.50 1 d PDU A 1
H12A H 0.1748 0.7042 0.1052 0.169 Uiso 0.50 1 calc PR A 1
H12B H 0.3030 0.7239 0.1237 0.169 Uiso 0.50 1 calc PR A 1
H12C H 0.2739 0.6145 0.1273 0.169 Uiso 0.50 1 calc PR A 1
C13 C 0.6689(10) 0.5358(15) 0.0183(11) 0.111(7) Uiso 0.50 1 d PDU A 1
C14 C 0.8005(11) 0.5464(15) 0.0152(16) 0.175(12) Uiso 0.50 1 d PDU A 1
H14A H 0.8469 0.5140 -0.0201 0.210 Uiso 0.50 1 calc PR A 1
H14B H 0.8318 0.5147 0.0568 0.210 Uiso 0.50 1 calc PR A 1
C15 C 0.818(3) 0.6539(19) 0.003(2) 0.30(2) Uiso 0.50 1 d PDU A 1
H15A H 0.9049 0.6606 0.0000 0.444 Uiso 0.50 1 calc PR A 1
H15B H 0.7738 0.6853 0.0384 0.444 Uiso 0.50 1 calc PR A 1
H15C H 0.7864 0.6852 -0.0383 0.444 Uiso 0.50 1 calc PR A 1
C21 C 0.6285(12) 0.9010(6) -0.1821(7) 0.182(8) Uiso 0.50 1 d PDU B 1
H21A H 0.6910 0.8592 -0.1560 0.218 Uiso 0.50 1 calc PR B 1
C22 C 0.6940(11) 0.9804(7) -0.2273(9) 0.195(8) Uiso 0.50 1 d PDU B 1
H22A H 0.7804 0.9747 -0.2191 0.234 Uiso 0.50 1 calc PR B 1
H22B H 0.6908 0.9753 -0.2735 0.234 Uiso 0.50 1 calc PR B 1
C23 C 0.6260(16) 1.0768(7) -0.2117(13) 0.227(9) Uiso 0.50 1 d PDU B 1
H23A H 0.6784 1.1106 -0.1906 0.272 Uiso 0.50 1 calc PR B 1
H23B H 0.6030 1.1196 -0.2521 0.272 Uiso 0.50 1 calc PR B 1
C24 C 0.5135(17) 1.0542(9) -0.1664(13) 0.233(9) Uiso 0.50 1 d PDU B 1
H24A H 0.4414 1.0648 -0.1910 0.280 Uiso 0.50 1 calc PR B 1
H24B H 0.4987 1.0969 -0.1327 0.280 Uiso 0.50 1 calc PR B 1
C25 C 0.5359(18) 0.9476(9) -0.1348(7) 0.206(9) Uiso 0.50 1 d PDU B 1
H25A H 0.5677 0.9419 -0.0923 0.247 Uiso 0.50 1 calc PR B 1
H25B H 0.4597 0.9166 -0.1282 0.247 Uiso 0.50 1 calc PR B 1
C31 C 0.7409(12) 0.4364(7) -0.2888(7) 0.138(7) Uiso 0.50 1 d PDU B 1
H31A H 0.7956 0.4342 -0.2543 0.166 Uiso 0.50 1 calc PR B 1
C32 C 0.8204(14) 0.4476(7) -0.3552(8) 0.159(7) Uiso 0.50 1 d PDU B 1
H32A H 0.7713 0.4804 -0.3907 0.190 Uiso 0.50 1 calc PR B 1
H32B H 0.8887 0.4853 -0.3544 0.190 Uiso 0.50 1 calc PR B 1
C33 C 0.8669(16) 0.3427(9) -0.3636(10) 0.180(8) Uiso 0.50 1 d PDU B 1
H33A H 0.8589 0.3330 -0.4083 0.217 Uiso 0.50 1 calc PR B 1
H33B H 0.9540 0.3281 -0.3562 0.217 Uiso 0.50 1 calc PR B 1
C34 C 0.7928(18) 0.2766(7) -0.3153(11) 0.181(8) Uiso 0.50 1 d PDU B 1
H34A H 0.8454 0.2349 -0.2843 0.217 Uiso 0.50 1 calc PR B 1
H34B H 0.7553 0.2340 -0.3379 0.217 Uiso 0.50 1 calc PR B 1
C35 C 0.6938(16) 0.3393(7) -0.2790(10) 0.160(7) Uiso 0.50 1 d PDU B 1
H35A H 0.6153 0.3450 -0.2974 0.192 Uiso 0.50 1 calc PR B 1
H35B H 0.6825 0.3116 -0.2321 0.192 Uiso 0.50 1 calc PR B 1
C41 C 0.0990(8) 0.6456(10) -0.1659(8) 0.208(9) Uiso 0.50 1 d PDU B 1
H41A H 0.0929 0.6882 -0.1319 0.250 Uiso 0.50 1 calc PR B 1
C42 C -0.0166(8) 0.6737(12) -0.2021(11) 0.221(9) Uiso 0.50 1 d PDU B 1
H42A H -0.0495 0.7427 -0.2011 0.265 Uiso 0.50 1 calc PR B 1
H42B H 0.0012 0.6634 -0.2480 0.265 Uiso 0.50 1 calc PR B 1
C43 C -0.1056(10) 0.6057(14) -0.1645(13) 0.226(9) Uiso 0.50 1 d PDU B 1
H43A H -0.1722 0.6430 -0.1400 0.271 Uiso 0.50 1 calc PR B 1
H43B H -0.1417 0.5745 -0.1950 0.271 Uiso 0.50 1 calc PR B 1
C44 C -0.0380(12) 0.5299(14) -0.1186(13) 0.239(9) Uiso 0.50 1 d PDU B 1
H44A H -0.0507 0.4640 -0.1252 0.287 Uiso 0.50 1 calc PR B 1
H44B H -0.0682 0.5372 -0.0731 0.287 Uiso 0.50 1 calc PR B 1
C45 C 0.0968(11) 0.5428(13) -0.1319(11) 0.232(9) Uiso 0.50 1 d PDU B 1
H45A H 0.1348 0.5324 -0.0908 0.279 Uiso 0.50 1 calc PR B 1
H45B H 0.1406 0.4964 -0.1599 0.279 Uiso 0.50 1 calc PR B 1
C51 C 0.2096(10) 0.9652(8) -0.2849(8) 0.154(8) Uiso 0.50 1 d PDU B 1
H51A H 0.1931 0.9764 -0.2386 0.184 Uiso 0.50 1 calc PR B 1
C52 C 0.0862(9) 0.9543(8) -0.3076(13) 0.174(8) Uiso 0.50 1 d PDU B 1
H52A H 0.0970 0.9088 -0.3394 0.208 Uiso 0.50 1 calc PR B 1
H52B H 0.0279 0.9309 -0.2703 0.208 Uiso 0.50 1 calc PR B 1
C53 C 0.0429(10) 1.0583(11) -0.3392(12) 0.181(8) Uiso 0.50 1 d PDU B 1
H53A H -0.0019 1.0571 -0.3768 0.218 Uiso 0.50 1 calc PR B 1
H53B H -0.0120 1.0927 -0.3074 0.218 Uiso 0.50 1 calc PR B 1
C54 C 0.1545(14) 1.1085(12) -0.3611(11) 0.179(8) Uiso 0.50 1 d PDU B 1
H54A H 0.1387 1.1766 -0.3528 0.215 Uiso 0.50 1 calc PR B 1
H54B H 0.1768 1.1097 -0.4084 0.215 Uiso 0.50 1 calc PR B 1
C55 C 0.2571(11) 1.0539(8) -0.3240(12) 0.168(8) Uiso 0.50 1 d PDU B 1
H55A H 0.3287 1.0356 -0.3544 0.202 Uiso 0.50 1 calc PR B 1
H55B H 0.2818 1.0947 -0.2952 0.202 Uiso 0.50 1 calc PR B 1
C61 C 0.8404(10) 0.7350(15) -0.3894(6) 0.344(12) Uiso 0.50 1 d PDU B 1
H61A H 0.8588 0.6638 -0.3915 0.413 Uiso 0.50 1 calc PR B 1
C62 C 0.8390(11) 0.789(3) -0.4603(5) 0.334(12) Uiso 0.50 1 d PDU B 1
H62A H 0.8139 0.7476 -0.4886 0.400 Uiso 0.50 1 calc PR B 1
H62B H 0.7831 0.8505 -0.4625 0.400 Uiso 0.50 1 calc PR B 1
C63 C 0.9710(16) 0.809(3) -0.4798(6) 0.338(12) Uiso 0.50 1 d PDU B 1
H63A H 1.0148 0.7599 -0.5058 0.405 Uiso 0.50 1 calc PR B 1
H63B H 0.9739 0.8743 -0.5065 0.405 Uiso 0.50 1 calc PR B 1
C64 C 1.0292(16) 0.803(3) -0.4188(9) 0.343(12) Uiso 0.50 1 d PDU B 1
H64A H 1.0459 0.8690 -0.4141 0.412 Uiso 0.50 1 calc PR B 1
H64B H 1.1075 0.7604 -0.4207 0.412 Uiso 0.50 1 calc PR B 1
C65 C 0.9436(12) 0.763(3) -0.3613(6) 0.345(12) Uiso 0.50 1 d PDU B 1
H65A H 0.9855 0.7057 -0.3348 0.414 Uiso 0.50 1 calc PR B 1
H65B H 0.9140 0.8131 -0.3333 0.414 Uiso 0.50 1 calc PR B 1
C71 C 0.3313(11) 0.5169(8) -0.4040(7) 0.192(8) Uiso 0.50 1 d PDU B 1
H71A H 0.4029 0.5120 -0.4377 0.230 Uiso 0.50 1 calc PR B 1
C72 C 0.2990(15) 0.4125(7) -0.3764(9) 0.190(8) Uiso 0.50 1 d PDU B 1
H72A H 0.3730 0.3644 -0.3759 0.227 Uiso 0.50 1 calc PR B 1
H72B H 0.2567 0.4091 -0.3318 0.227 Uiso 0.50 1 calc PR B 1
C73 C 0.2149(18) 0.3946(8) -0.4240(11) 0.197(8) Uiso 0.50 1 d PDU B 1
H73A H 0.2591 0.3500 -0.4531 0.237 Uiso 0.50 1 calc PR B 1
H73B H 0.1438 0.3644 -0.3998 0.237 Uiso 0.50 1 calc PR B 1
C74 C 0.1735(17) 0.4906(11) -0.4631(11) 0.206(9) Uiso 0.50 1 d PDU B 1
H74A H 0.0833 0.5018 -0.4592 0.247 Uiso 0.50 1 calc PR B 1
H74B H 0.2039 0.4913 -0.5096 0.247 Uiso 0.50 1 calc PR B 1
C75 C 0.2234(17) 0.5702(8) -0.4372(10) 0.201(9) Uiso 0.50 1 d PDU B 1
H75A H 0.2489 0.6216 -0.4731 0.241 Uiso 0.50 1 calc PR B 1
H75B H 0.1618 0.6002 -0.4060 0.241 Uiso 0.50 1 calc PR B 1
C81 C 0.3681(16) 0.8520(11) -0.4798(5) 0.304(11) Uiso 0.50 1 d PDU B 1
H81A H 0.2852 0.8832 -0.4652 0.365 Uiso 0.50 1 calc PR B 1
C82 C 0.350(2) 0.7863(13) -0.5287(6) 0.312(11) Uiso 0.50 1 d PDU B 1
H82A H 0.4154 0.7308 -0.5290 0.374 Uiso 0.50 1 calc PR B 1
H82B H 0.2700 0.7608 -0.5184 0.374 Uiso 0.50 1 calc PR B 1
C83 C 0.356(2) 0.8557(18) -0.5938(6) 0.303(11) Uiso 0.50 1 d PDU B 1
H83A H 0.3975 0.8205 -0.6290 0.363 Uiso 0.50 1 calc PR B 1
H83B H 0.2733 0.8828 -0.6047 0.363 Uiso 0.50 1 calc PR B 1
C84 C 0.427(3) 0.9356(19) -0.5868(6) 0.297(11) Uiso 0.50 1 d PDU B 1
H84A H 0.3843 0.9995 -0.6049 0.357 Uiso 0.50 1 calc PR B 1
H84B H 0.5088 0.9273 -0.6110 0.357 Uiso 0.50 1 calc PR B 1
C85 C 0.438(3) 0.9319(14) -0.5149(8) 0.302(11) Uiso 0.50 1 d PDU B 1
H85A H 0.5241 0.9183 -0.5063 0.362 Uiso 0.50 1 calc PR B 1
H85B H 0.4028 0.9946 -0.5010 0.362 Uiso 0.50 1 calc PR B 1
O1 O 0.4987(17) 0.5745(15) -0.0863(9) 0.086(6) Uani 0.50 1 d PU . 1
O2 O 0.541(3) 0.7255(18) -0.1628(12) 0.095(6) Uani 0.50 1 d PU B 1
O3 O 0.580(2) 0.5563(18) -0.2073(11) 0.098(6) Uani 0.50 1 d PU B 1
O4 O 0.369(2) 0.6329(17) -0.1841(11) 0.104(6) Uani 0.50 1 d PU B 1
O5 O 0.637(3) 0.792(2) -0.2841(14) 0.120(7) Uani 0.50 1 d PU B 1
O6 O 0.441(3) 0.875(2) -0.2525(15) 0.142(8) Uani 0.50 1 d PU B 1
O7 O 0.712(3) 0.628(2) -0.3278(14) 0.129(7) Uani 0.50 1 d PU B 1
O8 O 0.523(3) 0.531(3) -0.3235(18) 0.147(8) Uani 0.50 1 d PU B 1
O9 O 0.2209(19) 0.7811(18) -0.2408(13) 0.134(7) Uani 0.50 1 d PU B 1
O10 O 0.279(3) 0.590(2) -0.2755(15) 0.142(7) Uani 0.50 1 d PU B 1
O11 O 0.369(3) 0.845(3) -0.3585(18) 0.150(8) Uani 0.50 1 d PU B 1
O12 O 0.580(3) 0.775(2) -0.3993(14) 0.121(7) Uani 0.50 1 d PU B 1
O13 O 0.383(3) 0.673(2) -0.3896(15) 0.163(8) Uani 0.50 1 d PU B 1
Si1 Si 0.4873(12) 0.6211(11) -0.1589(7) 0.092(4) Uani 0.50 1 d PU B 1
Si2 Si 0.5661(15) 0.8200(9) -0.2272(7) 0.131(5) Uani 0.50 1 d PDU B 1
Si3 Si 0.6213(11) 0.5407(7) -0.2824(6) 0.115(4) Uani 0.50 1 d PDU B 1
Si4 Si 0.2395(8) 0.6672(11) -0.2218(7) 0.128(4) Uani 0.50 1 d PDU B 1
Si5 Si 0.3170(12) 0.8515(8) -0.2860(11) 0.157(5) Uani 0.50 1 d PDU B 1
Si6 Si 0.6898(9) 0.7524(11) -0.3411(6) 0.115(4) Uani 0.50 1 d PDU B 1
Si7 Si 0.3730(15) 0.5775(10) -0.3398(8) 0.154(5) Uani 0.50 1 d PDU B 1
Si8 Si 0.4310(14) 0.7814(12) -0.4060(5) 0.146(5) Uani 0.50 1 d PDU B 1
N2 N 0.5830(12) 0.3717(10) -0.0300(11) 0.169(11) Uiso 0.50 1 d PDU A 2
H2 H 0.6050 0.3984 -0.0731 0.203 Uiso 0.50 1 calc PR A 2
C171 C 0.7007(12) 0.3246(9) -0.0183(12) 0.208(9) Uiso 0.50 1 d PGDU A 2
C172 C 0.7498(14) 0.2712(12) 0.0366(10) 0.205(8) Uiso 0.50 1 d PGDU A 2
H17A H 0.6998 0.2604 0.0767 0.246 Uiso 0.50 1 calc PR A 2
C173 C 0.8722(14) 0.2335(12) 0.0326(9) 0.232(8) Uiso 0.50 1 d PGDU A 2
C174 C 0.9454(12) 0.2492(13) -0.0262(10) 0.241(9) Uiso 0.50 1 d PGDU A 2
H17B H 1.0291 0.2234 -0.0288 0.289 Uiso 0.50 1 calc PR A 2
C175 C 0.8963(17) 0.3026(13) -0.0810(9) 0.239(8) Uiso 0.50 1 d PGDU A 2
C176 C 0.7740(17) 0.3403(11) -0.0771(10) 0.217(9) Uiso 0.50 1 d PGDU A 2
H17C H 0.7404 0.3768 -0.1146 0.260 Uiso 0.50 1 calc PR A 2
C177 C 0.926(2) 0.1754(18) 0.0922(10) 0.242(11) Uiso 0.50 1 d PGDU A 2
H17D H 1.0122 0.1544 0.0811 0.363 Uiso 0.50 1 calc PR A 2
H17E H 0.8825 0.1181 0.1080 0.363 Uiso 0.50 1 calc PR A 2
H17F H 0.9167 0.2161 0.1264 0.363 Uiso 0.50 1 calc PR A 2
C178 C 0.976(2) 0.320(2) -0.1449(10) 0.262(11) Uiso 0.50 1 d PGDU A 2
H17G H 0.9273 0.3584 -0.1783 0.393 Uiso 0.50 1 calc PR A 2
H17H H 1.0089 0.2569 -0.1581 0.393 Uiso 0.50 1 calc PR A 2
H17I H 1.0431 0.3549 -0.1398 0.393 Uiso 0.50 1 calc PR A 2
C179 C 0.4893(15) 0.3135(12) -0.0453(8) 0.209(9) Uiso 0.50 1 d PDU A 2
C180 C 0.3621(15) 0.3618(19) -0.0264(13) 0.193(10) Uiso 0.50 1 d PDU A 2
H18A H 0.3524 0.4290 -0.0495 0.289 Uiso 0.50 1 calc PR A 2
H18B H 0.3505 0.3621 0.0206 0.289 Uiso 0.50 1 calc PR A 2
H18C H 0.3015 0.3255 -0.0381 0.289 Uiso 0.50 1 calc PR A 2
C181 C 0.507(3) 0.2091(13) -0.0076(13) 0.239(11) Uiso 0.50 1 d PDU A 2
H18D H 0.4972 0.2111 0.0392 0.358 Uiso 0.50 1 calc PR A 2
H18E H 0.5891 0.1784 -0.0202 0.358 Uiso 0.50 1 calc PR A 2
H18F H 0.4464 0.1714 -0.0177 0.358 Uiso 0.50 1 calc PR A 2
C182 C 0.507(3) 0.309(2) -0.1182(8) 0.210(11) Uiso 0.50 1 d PDU A 2
H18G H 0.5023 0.3749 -0.1430 0.315 Uiso 0.50 1 calc PR A 2
H18H H 0.4438 0.2744 -0.1291 0.315 Uiso 0.50 1 calc PR A 2
H18I H 0.5876 0.2735 -0.1293 0.315 Uiso 0.50 1 calc PR A 2
C101 C 0.3936(9) 0.0810(7) 0.1798(7) 0.106(6) Uiso 0.50 1 d PDU C 2
H10D H 0.4444 0.0773 0.1373 0.127 Uiso 0.50 1 calc PR C 2
C102 C 0.2588(10) 0.1034(7) 0.1655(9) 0.126(6) Uiso 0.50 1 d PDU C 2
H10E H 0.2084 0.1363 0.1996 0.152 Uiso 0.50 1 calc PR C 2
H10F H 0.2513 0.1450 0.1226 0.152 Uiso 0.50 1 calc PR C 2
C103 C 0.2216(11) 0.0024(9) 0.1661(11) 0.142(6) Uiso 0.50 1 d PDU C 2
H10G H 0.1420 -0.0043 0.1925 0.170 Uiso 0.50 1 calc PR C 2
H10H H 0.2134 -0.0066 0.1212 0.170 Uiso 0.50 1 calc PR C 2
C104 C 0.3168(14) -0.0721(7) 0.1943(11) 0.142(7) Uiso 0.50 1 d PDU C 2
H10I H 0.3593 -0.1098 0.1606 0.170 Uiso 0.50 1 calc PR C 2
H10J H 0.2792 -0.1179 0.2303 0.170 Uiso 0.50 1 calc PR C 2
C105 C 0.4075(14) -0.0191(7) 0.2199(9) 0.126(6) Uiso 0.50 1 d PDU C 2
H10K H 0.3863 -0.0162 0.2668 0.151 Uiso 0.50 1 calc PR C 2
H10L H 0.4918 -0.0515 0.2129 0.151 Uiso 0.50 1 calc PR C 2
C111 C 0.2615(9) 0.5837(9) 0.2892(8) 0.189(9) Uiso 0.50 1 d PDU C 2
H11D H 0.2964 0.6316 0.2529 0.227 Uiso 0.50 1 calc PR C 2
C112 C 0.1312(10) 0.5737(11) 0.2750(10) 0.205(8) Uiso 0.50 1 d PDU C 2
H11E H 0.1258 0.5821 0.2276 0.246 Uiso 0.50 1 calc PR C 2
H11F H 0.1063 0.5094 0.2957 0.246 Uiso 0.50 1 calc PR C 2
C113 C 0.0529(10) 0.6558(15) 0.3050(12) 0.218(9) Uiso 0.50 1 d PDU C 2
H11G H 0.0314 0.7112 0.2705 0.262 Uiso 0.50 1 calc PR C 2
H11H H -0.0234 0.6327 0.3282 0.262 Uiso 0.50 1 calc PR C 2
C114 C 0.1244(14) 0.6874(16) 0.3513(12) 0.220(9) Uiso 0.50 1 d PDU C 2
H11I H 0.0812 0.6775 0.3958 0.264 Uiso 0.50 1 calc PR C 2
H11J H 0.1337 0.7575 0.3384 0.264 Uiso 0.50 1 calc PR C 2
C115 C 0.2490(15) 0.6274(13) 0.3502(10) 0.206(9) Uiso 0.50 1 d PDU C 2
H11K H 0.3141 0.6692 0.3489 0.247 Uiso 0.50 1 calc PR C 2
H11L H 0.2531 0.5759 0.3890 0.247 Uiso 0.50 1 calc PR C 2
C121 C 0.8818(8) 0.3898(8) 0.1862(7) 0.121(6) Uiso 0.50 1 d PDU C 2
H12D H 0.9043 0.3640 0.1443 0.146 Uiso 0.50 1 calc PR C 2
C122 C 0.9783(9) 0.3425(9) 0.2337(10) 0.158(7) Uiso 0.50 1 d PDU C 2
H12E H 0.9434 0.3408 0.2796 0.190 Uiso 0.50 1 calc PR C 2
H12F H 1.0102 0.2754 0.2265 0.190 Uiso 0.50 1 calc PR C 2
C123 C 1.0771(11) 0.4102(11) 0.2159(13) 0.190(8) Uiso 0.50 1 d PDU C 2
H12G H 1.1119 0.4179 0.2555 0.229 Uiso 0.50 1 calc PR C 2
H12H H 1.1435 0.3829 0.1858 0.229 Uiso 0.50 1 calc PR C 2
C124 C 1.0203(13) 0.5066(10) 0.1839(14) 0.199(8) Uiso 0.50 1 d PDU C 2
H12I H 1.0676 0.5270 0.1416 0.239 Uiso 0.50 1 calc PR C 2
H12J H 1.0203 0.5566 0.2118 0.239 Uiso 0.50 1 calc PR C 2
C125 C 0.8907(11) 0.4971(9) 0.1735(12) 0.162(7) Uiso 0.50 1 d PDU C 2
H12K H 0.8317 0.5308 0.2041 0.195 Uiso 0.50 1 calc PR C 2
H12L H 0.8743 0.5255 0.1284 0.195 Uiso 0.50 1 calc PR C 2
C131 C 0.7940(11) 0.0190(7) 0.2687(9) 0.214(10) Uiso 0.50 1 d PDU C 2
H13A H 0.8136 0.0176 0.2210 0.257 Uiso 0.50 1 calc PR C 2
C132 C 0.9159(10) 0.0180(8) 0.2970(17) 0.230(10) Uiso 0.50 1 d PDU C 2
H13B H 0.9741 0.0536 0.2651 0.277 Uiso 0.50 1 calc PR C 2
H13C H 0.9027 0.0472 0.3373 0.277 Uiso 0.50 1 calc PR C 2
C133 C 0.9614(12) -0.0908(10) 0.3112(16) 0.232(10) Uiso 0.50 1 d PDU C 2
H13D H 1.0258 -0.1085 0.2767 0.279 Uiso 0.50 1 calc PR C 2
H13E H 0.9961 -0.1066 0.3534 0.279 Uiso 0.50 1 calc PR C 2
C134 C 0.8557(15) -0.1463(8) 0.3132(17) 0.234(10) Uiso 0.50 1 d PDU C 2
H13F H 0.8411 -0.1860 0.3568 0.280 Uiso 0.50 1 calc PR C 2
H13G H 0.8731 -0.1907 0.2805 0.280 Uiso 0.50 1 calc PR C 2
C135 C 0.7437(12) -0.0741(7) 0.2986(16) 0.226(10) Uiso 0.50 1 d PDU C 2
H13H H 0.6972 -0.0961 0.2680 0.271 Uiso 0.50 1 calc PR C 2
H13I H 0.6897 -0.0659 0.3391 0.271 Uiso 0.50 1 calc PR C 2
C141 C 0.1611(10) 0.2253(8) 0.3848(6) 0.095(5) Uiso 0.50 1 d PDU C 2
H14C H 0.1062 0.2498 0.3498 0.114 Uiso 0.50 1 calc PR C 2
C142 C 0.1104(12) 0.2775(8) 0.4440(7) 0.108(5) Uiso 0.50 1 d PDU C 2
H14D H 0.1756 0.2806 0.4711 0.129 Uiso 0.50 1 calc PR C 2
H14E H 0.0717 0.3444 0.4295 0.129 Uiso 0.50 1 calc PR C 2
C143 C 0.0166(14) 0.2126(10) 0.4809(8) 0.133(6) Uiso 0.50 1 d PDU C 2
H14F H 0.0185 0.2074 0.5284 0.160 Uiso 0.50 1 calc PR C 2
H14G H -0.0663 0.2406 0.4701 0.160 Uiso 0.50 1 calc PR C 2
C144 C 0.0480(16) 0.1143(9) 0.4610(9) 0.144(7) Uiso 0.50 1 d PDU C 2
H14H H -0.0242 0.0941 0.4464 0.173 Uiso 0.50 1 calc PR C 2
H14I H 0.0737 0.0657 0.4985 0.173 Uiso 0.50 1 calc PR C 2
C145 C 0.1508(14) 0.1196(8) 0.4060(9) 0.126(6) Uiso 0.50 1 d PDU C 2
H14J H 0.2279 0.0848 0.4214 0.152 Uiso 0.50 1 calc PR C 2
H14K H 0.1314 0.0900 0.3697 0.152 Uiso 0.50 1 calc PR C 2
C151 C 0.6777(10) 0.5103(10) 0.3841(7) 0.159(7) Uiso 0.50 1 d PDU C 2
H15D H 0.6781 0.5697 0.3499 0.191 Uiso 0.50 1 calc PR C 2
C152 C 0.8118(8) 0.4739(13) 0.3970(9) 0.173(8) Uiso 0.50 1 d PDU C 2
H15E H 0.8226 0.4029 0.4132 0.207 Uiso 0.50 1 calc PR C 2
H15F H 0.8685 0.4884 0.3571 0.207 Uiso 0.50 1 calc PR C 2
C153 C 0.8314(10) 0.5320(18) 0.4491(10) 0.179(8) Uiso 0.50 1 d PDU C 2
H15G H 0.8847 0.4917 0.4804 0.215 Uiso 0.50 1 calc PR C 2
H15H H 0.8706 0.5908 0.4288 0.215 Uiso 0.50 1 calc PR C 2
C154 C 0.7089(13) 0.5607(17) 0.4832(8) 0.160(7) Uiso 0.50 1 d PDU C 2
H15I H 0.6995 0.6309 0.4864 0.192 Uiso 0.50 1 calc PR C 2
H15J H 0.7008 0.5232 0.5278 0.192 Uiso 0.50 1 calc PR C 2
C155 C 0.6115(10) 0.5401(14) 0.4452(9) 0.162(7) Uiso 0.50 1 d PDU C 2
H15K H 0.5663 0.4872 0.4704 0.195 Uiso 0.50 1 calc PR C 2
H15L H 0.5529 0.5992 0.4352 0.195 Uiso 0.50 1 calc PR C 2
C161 C 0.5676(10) 0.1455(11) 0.4903(4) 0.105(5) Uiso 0.50 1 d PDU C 2
H16A H 0.5415 0.0789 0.4956 0.126 Uiso 0.50 1 calc PR C 2
C162 C 0.7014(9) 0.1310(15) 0.5066(5) 0.123(6) Uiso 0.50 1 d PDU C 2
H16B H 0.7474 0.0723 0.4911 0.147 Uiso 0.50 1 calc PR C 2
H16C H 0.7436 0.1885 0.4872 0.147 Uiso 0.50 1 calc PR C 2
C163 C 0.6855(12) 0.1184(17) 0.5811(6) 0.136(6) Uiso 0.50 1 d PDU C 2
H16D H 0.6929 0.0483 0.6000 0.164 Uiso 0.50 1 calc PR C 2
H16E H 0.7487 0.1489 0.5967 0.164 Uiso 0.50 1 calc PR C 2
C164 C 0.5612(14) 0.1669(17) 0.6010(5) 0.134(6) Uiso 0.50 1 d PDU C 2
H16F H 0.5684 0.2255 0.6197 0.161 Uiso 0.50 1 calc PR C 2
H16G H 0.5170 0.1217 0.6345 0.161 Uiso 0.50 1 calc PR C 2
C165 C 0.4919(11) 0.1954(15) 0.5416(5) 0.120(6) Uiso 0.50 1 d PDU C 2
H16H H 0.4100 0.1732 0.5508 0.145 Uiso 0.50 1 calc PR C 2
H16I H 0.4827 0.2670 0.5278 0.145 Uiso 0.50 1 calc PR C 2
O14 O 0.4588(16) 0.4555(16) 0.0902(10) 0.084(6) Uani 0.50 1 d PU . 2
O15 O 0.455(3) 0.2859(17) 0.1796(11) 0.084(6) Uani 0.50 1 d PU C 2
O16 O 0.404(2) 0.456(2) 0.2199(13) 0.099(6) Uani 0.50 1 d PU C 2
O17 O 0.6349(19) 0.3967(18) 0.1672(11) 0.093(6) Uani 0.50 1 d PU C 2
O18 O 0.340(3) 0.190(2) 0.2824(14) 0.119(6) Uani 0.50 1 d PU C 2
O19 O 0.580(2) 0.1353(19) 0.2373(11) 0.094(6) Uani 0.50 1 d PU C 2
O20 O 0.325(2) 0.364(2) 0.3209(14) 0.112(6) Uani 0.50 1 d PU C 2
O21 O 0.495(3) 0.474(3) 0.321(2) 0.135(8) Uani 0.50 1 d PU C 2
O22 O 0.7327(14) 0.2402(13) 0.2451(11) 0.087(5) Uani 0.50 1 d PU C 2
O23 O 0.704(3) 0.389(2) 0.2908(12) 0.096(5) Uani 0.50 1 d PU C 2
O24 O 0.649(3) 0.148(3) 0.3535(14) 0.120(7) Uani 0.50 1 d PU C 2
O25 O 0.418(3) 0.201(2) 0.3902(13) 0.117(7) Uani 0.50 1 d PU C 2
O26 O 0.578(2) 0.313(2) 0.3993(12) 0.114(6) Uani 0.50 1 d PU C 2
Si9 Si 0.4818(10) 0.3980(10) 0.1605(7) 0.073(3) Uani 0.50 1 d PU C 2
Si10 Si 0.4447(10) 0.1776(7) 0.2153(5) 0.083(3) Uani 0.50 1 d PDU C 2
Si11 Si 0.3630(9) 0.4675(8) 0.2910(7) 0.111(4) Uani 0.50 1 d PDU C 2
Si12 Si 0.7278(7) 0.3574(7) 0.2208(6) 0.082(3) Uani 0.50 1 d PDU C 2
Si13 Si 0.6894(8) 0.1311(6) 0.2778(6) 0.087(3) Uani 0.50 1 d PDU C 2
Si14 Si 0.3160(10) 0.2555(12) 0.3515(7) 0.125(4) Uani 0.50 1 d PDU C 2
Si15 Si 0.6065(10) 0.4181(10) 0.3531(6) 0.110(4) Uani 0.50 1 d PDU C 2
Si16 Si 0.5494(11) 0.2027(11) 0.4058(4) 0.118(4) Uani 0.50 1 d PDU C 2

loop_
_atom_site_aniso_label
_atom_site_aniso_U_11
_atom_site_aniso_U_22
_atom_site_aniso_U_33
_atom_site_aniso_U_23
_atom_site_aniso_U_13
_atom_site_aniso_U_12
Mo1 0.146(2) 0.118(3) 0.0811(17) 0.0019(15) -0.0390(15) -0.0522(15)
O1 0.090(14) 0.094(12) 0.074(7) -0.016(7) -0.030(8) 0.011(10)
O2 0.127(13) 0.108(9) 0.057(10) -0.035(7) -0.015(9) -0.009(8)
O3 0.135(13) 0.084(12) 0.081(8) -0.020(9) -0.005(9) -0.029(10)
O4 0.113(9) 0.118(14) 0.071(12) 0.040(9) -0.039(8) -0.026(8)
O5 0.161(16) 0.133(14) 0.079(9) -0.021(9) -0.006(9) -0.066(12)
O6 0.182(11) 0.128(18) 0.098(14) 0.033(11) 0.004(11) -0.040(9)
O7 0.137(17) 0.142(9) 0.093(14) -0.008(10) 0.010(11) 0.001(10)
O8 0.211(11) 0.14(2) 0.100(14) -0.030(13) -0.044(11) -0.037(11)
O9 0.073(12) 0.164(10) 0.146(15) -0.012(10) -0.020(10) 0.043(9)
O10 0.172(15) 0.135(15) 0.136(13) 0.004(11) -0.066(9) -0.058(13)
O11 0.166(17) 0.139(14) 0.119(12) 0.033(11) -0.039(10) 0.028(15)
O12 0.177(10) 0.108(15) 0.087(13) -0.031(11) -0.032(10) -0.007(11)
O13 0.21(2) 0.184(12) 0.107(15) 0.005(10) -0.070(14) -0.056(12)
Si1 0.098(7) 0.099(7) 0.077(5) -0.007(5) -0.030(5) 0.006(5)
Si2 0.188(10) 0.123(9) 0.089(8) -0.022(6) -0.010(7) -0.045(8)
Si3 0.188(10) 0.092(7) 0.070(7) -0.019(5) -0.031(6) -0.014(7)
Si4 0.084(6) 0.169(9) 0.129(8) 0.005(7) -0.044(5) -0.015(6)
Si5 0.168(10) 0.134(9) 0.159(12) -0.017(9) -0.014(8) 0.005(8)
Si6 0.148(8) 0.142(7) 0.074(7) -0.025(6) -0.017(6) -0.066(7)
Si7 0.228(11) 0.153(10) 0.106(9) -0.017(7) -0.077(8) -0.058(9)
Si8 0.201(10) 0.138(9) 0.099(9) 0.008(7) -0.078(7) -0.003(8)
O14 0.050(10) 0.090(13) 0.097(7) 0.010(8) -0.009(7) 0.010(9)
O15 0.112(12) 0.088(7) 0.055(13) -0.008(7) -0.019(9) -0.021(8)
O16 0.083(11) 0.107(14) 0.109(9) -0.033(10) -0.019(8) 0.006(11)
O17 0.067(7) 0.134(15) 0.067(11) 0.022(10) -0.012(7) -0.023(8)
O18 0.117(11) 0.179(15) 0.084(10) -0.050(10) 0.028(8) -0.092(11)
O19 0.121(9) 0.100(13) 0.067(12) -0.008(11) -0.031(9) -0.019(8)
O20 0.076(13) 0.152(10) 0.111(15) -0.043(9) 0.000(10) -0.008(10)
O21 0.122(10) 0.134(18) 0.174(19) -0.054(13) -0.069(12) -0.011(9)
O22 0.045(11) 0.085(7) 0.114(12) 0.006(7) 0.015(9) 0.002(8)
O23 0.109(11) 0.102(13) 0.081(9) 0.003(9) -0.025(7) -0.040(9)
O24 0.145(13) 0.170(16) 0.046(8) -0.007(10) -0.012(9) -0.036(14)
O25 0.137(9) 0.142(17) 0.082(13) -0.013(12) -0.007(9) -0.062(10)
O26 0.126(14) 0.167(10) 0.063(12) -0.020(8) -0.020(9) -0.060(10)
Si9 0.058(5) 0.081(6) 0.080(5) -0.005(4) -0.015(4) -0.009(5)
Si10 0.106(6) 0.103(7) 0.045(5) -0.004(5) -0.008(4) -0.037(6)
Si11 0.082(6) 0.152(9) 0.114(8) -0.053(7) -0.017(5) -0.021(6)
Si12 0.066(5) 0.090(5) 0.087(6) 0.001(4) -0.022(4) -0.005(4)
Si13 0.111(6) 0.097(6) 0.054(5) -0.002(5) -0.020(4) -0.018(5)
Si14 0.137(9) 0.172(10) 0.066(7) -0.027(7) 0.005(6) -0.031(9)
Si15 0.108(6) 0.139(8) 0.096(8) -0.029(7) -0.031(5) -0.030(6)
Si16 0.141(7) 0.165(9) 0.064(7) -0.026(6) 0.002(5) -0.070(7)

loop_
_atom_type_symbol
_atom_type_description
_atom_type_scat_dispersion_real
_atom_type_scat_dispersion_imag
_atom_type_scat_source
C C 0.0033 0.0016 'International Tables Vol C Tables 4.2.6.8 and 6.1.1.4'
H H 0.0000 0.0000 'International Tables Vol C Tables 4.2.6.8 and 6.1.1.4'
N N 0.0061 0.0033 'International Tables Vol C Tables 4.2.6.8 and 6.1.1.4'
O O 0.0106 0.0060 'International Tables Vol C Tables 4.2.6.8 and 6.1.1.4'
Si Si 0.0817 0.0704 'International Tables Vol C Tables 4.2.6.8 and 6.1.1.4'
Mo Mo -1.6832 0.6857 'International Tables Vol C Tables 4.2.6.8 and 6.1.1.4'

loop_
_exptl_crystal_face_index_h
_exptl_crystal_face_index_k
_exptl_crystal_face_index_l
_exptl_crystal_face_perp_dist
0.00 1.00 0.00 0.0500
0.00 -1.00 0.00 0.0600
-1.00 0.00 0.00 0.2600
1.00 0.00 0.00 0.2800
2.00 2.00 1.00 0.2000
0.00 0.00 -1.00 0.0300
0.00 0.00 1.00 0.0300

loop_
_geom_angle_atom_site_label_1
_geom_angle_atom_site_label_2
_geom_angle_atom_site_label_3
_geom_angle
_geom_angle_site_symmetry_1
_geom_angle_site_symmetry_3
C13 Mo1 O14 102.8(10) . .
C13 Mo1 O1 107.9(9) . .
O14 Mo1 O1 149.3(10) . .
C13 Mo1 N1 92.7(7) . .
O14 Mo1 N1 92.5(8) . .
O1 Mo1 N1 85.9(7) . .
C13 Mo1 N2 94.1(8) . .
O14 Mo1 N2 91.7(9) . .
O1 Mo1 N2 86.4(8) . .
N1 Mo1 N2 171.0(7) . .
C1 N1 C9 113.4(7) . .
C1 N1 Mo1 121.6(5) . .
C9 N1 Mo1 121.0(8) . .
C2 C1 C6 120.0 . .
C2 C1 N1 121.1(10) . .
C6 C1 N1 118.9(10) . .
C3 C2 C1 120.0 . .
C3 C2 H2A 120.0 . .
C1 C2 H2A 120.0 . .
C2 C3 C4 120.0 . .
C2 C3 C7 120.3 . .
C4 C3 C7 119.0 . .
C5 C4 C3 120.0 . .
C5 C4 H4A 120.0 . .
C3 C4 H4A 120.0 . .
C4 C5 C6 120.0 . .
C4 C5 C8 115.3 . .
C6 C5 C8 124.7 . .
C5 C6 C1 120.0 . .
C5 C6 H6A 120.0 . .
C1 C6 H6A 120.0 . .
C3 C7 H7A 109.5 . .
C3 C7 H7B 109.5 . .
H7A C7 H7B 109.5 . .
C3 C7 H7C 109.5 . .
H7A C7 H7C 109.5 . .
H7B C7 H7C 109.5 . .
C5 C8 H8A 109.5 . .
C5 C8 H8B 109.5 . .
H8A C8 H8B 109.5 . .
C5 C8 H8C 109.5 . .
H8A C8 H8C 109.5 . .
H8B C8 H8C 109.5 . .
N1 C9 C12 113.2(10) . .
N1 C9 C11 110.6(10) . .
C12 C9 C11 106.1(10) . .
N1 C9 C10 109.0(10) . .
C12 C9 C10 111.5(11) . .
C11 C9 C10 106.1(11) . .
C9 C10 H10A 109.5 . .
C9 C10 H10B 109.5 . .
H10A C10 H10B 109.5 . .
C9 C10 H10C 109.5 . .
H10A C10 H10C 109.5 . .
H10B C10 H10C 109.5 . .
C9 C11 H11A 109.5 . .
C9 C11 H11B 109.5 . .
H11A C11 H11B 109.5 . .
C9 C11 H11C 109.5 . .
H11A C11 H11C 109.5 . .
H11B C11 H11C 109.5 . .
C9 C12 H12A 109.5 . .
C9 C12 H12B 109.5 . .
H12A C12 H12B 109.5 . .
C9 C12 H12C 109.5 . .
H12A C12 H12C 109.5 . .
H12B C12 H12C 109.5 . .
C14 C13 Mo1 168(2) . .
C13 C14 C15 109.7(14) . .
C13 C14 H14A 109.7 . .
C15 C14 H14A 109.7 . .
C13 C14 H14B 109.7 . .
C15 C14 H14B 109.7 . .
H14A C14 H14B 108.2 . .
C14 C15 H15A 109.5 . .
C14 C15 H15B 109.5 . .
H15A C15 H15B 109.5 . .
C14 C15 H15C 109.5 . .
H15A C15 H15C 109.5 . .
H15B C15 H15C 109.5 . .
C25 C21 C22 109.1(5) . .
C25 C21 Si2 114.1(7) . .
C22 C21 Si2 112.7(7) . .
C25 C21 H21A 106.8 . .
C22 C21 H21A 106.8 . .
Si2 C21 H21A 106.8 . .
C23 C22 C21 105.5(5) . .
C23 C22 H22A 110.6 . .
C21 C22 H22A 110.6 . .
C23 C22 H22B 110.6 . .
C21 C22 H22B 110.6 . .
H22A C22 H22B 108.8 . .
C24 C23 C22 107.6(5) . .
C24 C23 H23A 110.2 . .
C22 C23 H23A 110.2 . .
C24 C23 H23B 110.2 . .
C22 C23 H23B 110.2 . .
H23A C23 H23B 108.5 . .
C23 C24 C25 107.1(6) . .
C23 C24 H24A 110.3 . .
C25 C24 H24A 110.3 . .
C23 C24 H24B 110.3 . .
C25 C24 H24B 110.3 . .
H24A C24 H24B 108.6 . .
C21 C25 C24 104.8(6) . .
C21 C25 H25A 110.8 . .
C24 C25 H25A 110.8 . .
C21 C25 H25B 110.8 . .
C24 C25 H25B 110.8 . .
H25A C25 H25B 108.9 . .
C35 C31 C32 107.2(7) . .
C35 C31 Si3 114.5(7) . .
C32 C31 Si3 112.4(7) . .
C35 C31 H31A 107.5 . .
C32 C31 H31A 107.5 . .
Si3 C31 H31A 107.5 . .
C33 C32 C31 103.4(6) . .
C33 C32 H32A 111.1 . .
C31 C32 H32A 111.1 . .
C33 C32 H32B 111.1 . .
C31 C32 H32B 111.1 . .
H32A C32 H32B 109.0 . .
C34 C33 C32 108.2(6) . .
C34 C33 H33A 110.1 . .
C32 C33 H33A 110.1 . .
C34 C33 H33B 110.1 . .
C32 C33 H33B 110.1 . .
H33A C33 H33B 108.4 . .
C33 C34 C35 108.3(6) . .
C33 C34 H34A 110.0 . .
C35 C34 H34A 110.0 . .
C33 C34 H34B 110.0 . .
C35 C34 H34B 110.0 . .
H34A C34 H34B 108.4 . .
C31 C35 C34 104.0(7) . .
C31 C35 H35A 111.0 . .
C34 C35 H35A 111.0 . .
C31 C35 H35B 111.0 . .
C34 C35 H35B 111.0 . .
H35A C35 H35B 109.0 . .
C45 C41 C42 107.5(7) . .
C45 C41 Si4 114.3(7) . .
C42 C41 Si4 111.5(7) . .
C45 C41 H41A 107.8 . .
C42 C41 H41A 107.8 . .
Si4 C41 H41A 107.8 . .
C43 C42 C41 103.9(6) . .
C43 C42 H42A 111.0 . .
C41 C42 H42A 111.0 . .
C43 C42 H42B 111.0 . .
C41 C42 H42B 111.0 . .
H42A C42 H42B 109.0 . .
C44 C43 C42 108.5(6) . .
C44 C43 H43A 110.0 . .
C42 C43 H43A 110.0 . .
C44 C43 H43B 110.0 . .
C42 C43 H43B 110.0 . .
H43A C43 H43B 108.4 . .
C43 C44 C45 108.2(7) . .
C43 C44 H44A 110.1 . .
C45 C44 H44A 110.1 . .
C43 C44 H44B 110.1 . .
C45 C44 H44B 110.1 . .
H44A C44 H44B 108.4 . .
C41 C45 C44 104.4(7) . .
C41 C45 H45A 110.9 . .
C44 C45 H45A 110.9 . .
C41 C45 H45B 110.9 . .
C44 C45 H45B 110.9 . .
H45A C45 H45B 108.9 . .
C55 C51 C52 108.9(6) . .
C55 C51 Si5 114.5(7) . .
C52 C51 Si5 111.3(7) . .
C55 C51 H51A 107.3 . .
C52 C51 H51A 107.3 . .
Si5 C51 H51A 107.3 . .
C53 C52 C51 102.9(6) . .
C53 C52 H52A 111.2 . .
C51 C52 H52A 111.2 . .
C53 C52 H52B 111.2 . .
C51 C52 H52B 111.2 . .
H52A C52 H52B 109.1 . .
C54 C53 C52 106.7(6) . .
C54 C53 H53A 110.4 . .
C52 C53 H53A 110.4 . .
C54 C53 H53B 110.4 . .
C52 C53 H53B 110.4 . .
H53A C53 H53B 108.6 . .
C53 C54 C55 108.6(7) . .
C53 C54 H54A 110.0 . .
C55 C54 H54A 110.0 . .
C53 C54 H54B 110.0 . .
C55 C54 H54B 110.0 . .
H54A C54 H54B 108.4 . .
C51 C55 C54 106.4(6) . .
C51 C55 H55A 110.4 . .
C54 C55 H55A 110.5 . .
C51 C55 H55B 110.5 . .
C54 C55 H55B 110.5 . .
H55A C55 H55B 108.6 . .
C65 C61 C62 108.4(7) . .
C65 C61 Si6 115.1(8) . .
C62 C61 Si6 112.2(7) . .
C65 C61 H61A 106.9 . .
C62 C61 H61A 106.9 . .
Si6 C61 H61A 106.9 . .
C63 C62 C61 103.3(7) . .
C63 C62 H62A 111.1 . .
C61 C62 H62A 111.1 . .
C63 C62 H62B 111.1 . .
C61 C62 H62B 111.1 . .
H62A C62 H62B 109.1 . .
C64 C63 C62 107.7(7) . .
C64 C63 H63A 110.2 . .
C62 C63 H63A 110.2 . .
C64 C63 H63B 110.2 . .
C62 C63 H63B 110.2 . .
H63A C63 H63B 108.5 . .
C63 C64 C65 108.8(6) . .
C63 C64 H64A 109.9 . .
C65 C64 H64A 109.9 . .
C63 C64 H64B 109.9 . .
C65 C64 H64B 109.9 . .
H64A C64 H64B 108.3 . .
C61 C65 C64 105.9(7) . .
C61 C65 H65A 110.6 . .
C64 C65 H65A 110.6 . .
C61 C65 H65B 110.6 . .
C64 C65 H65B 110.6 . .
H65A C65 H65B 108.7 . .
C75 C71 C72 106.4(7) . .
C75 C71 Si7 114.0(7) . .
C72 C71 Si7 111.7(7) . .
C75 C71 H71A 108.2 . .
C72 C71 H71A 108.2 . .
Si7 C71 H71A 108.2 . .
C73 C72 C71 103.1(6) . .
C73 C72 H72A 111.1 . .
C71 C72 H72A 111.1 . .
C73 C72 H72B 111.1 . .
C71 C72 H72B 111.1 . .
H72A C72 H72B 109.1 . .
C74 C73 C72 108.2(6) . .
C74 C73 H73A 110.1 . .
C72 C73 H73A 110.1 . .
C74 C73 H73B 110.1 . .
C72 C73 H73B 110.1 . .
H73A C73 H73B 108.4 . .
C73 C74 C75 108.2(7) . .
C73 C74 H74A 110.1 . .
C75 C74 H74A 110.1 . .
C73 C74 H74B 110.1 . .
C75 C74 H74B 110.1 . .
H74A C74 H74B 108.4 . .
C71 C75 C74 103.6(7) . .
C71 C75 H75A 111.0 . .
C74 C75 H75A 111.0 . .
C71 C75 H75B 111.0 . .
C74 C75 H75B 111.0 . .
H75A C75 H75B 109.0 . .
C85 C81 C82 108.6(7) . .
C85 C81 Si8 115.6(8) . .
C82 C81 Si8 112.4(7) . .
C85 C81 H81A 106.6 . .
C82 C81 H81A 106.6 . .
Si8 C81 H81A 106.6 . .
C83 C82 C81 102.9(6) . .
C83 C82 H82A 111.2 . .
C81 C82 H82A 111.2 . .
C83 C82 H82B 111.2 . .
C81 C82 H82B 111.2 . .
H82A C82 H82B 109.1 . .
C84 C83 C82 107.3(7) . .
C84 C83 H83A 110.2 . .
C82 C83 H83A 110.3 . .
C84 C83 H83B 110.3 . .
C82 C83 H83B 110.2 . .
H83A C83 H83B 108.5 . .
C83 C84 C85 108.7(6) . .
C83 C84 H84A 109.9 . .
C85 C84 H84A 110.0 . .
C83 C84 H84B 110.0 . .
C85 C84 H84B 109.9 . .
H84A C84 H84B 108.3 . .
C81 C85 C84 105.9(6) . .
C81 C85 H85A 110.6 . .
C84 C85 H85A 110.6 . .
C81 C85 H85B 110.5 . .
C84 C85 H85B 110.5 . .
H85A C85 H85B 108.7 . .
Si1 O1 Mo1 157.8(15) . 2_665
Si1 O1 Mo1 176.3(15) . .
Mo1 O1 Mo1 25.7(2) 2_665 .
Si1 O2 Si2 131.9(18) . .
Si3 O3 Si1 145.3(18) . .
Si1 O4 Si4 168.9(17) . .
Si6 O5 Si2 168(2) . .
Si2 O6 Si5 140(2) . .
Si6 O7 Si3 131.6(17) . .
Si3 O8 Si7 142(3) . .
Si4 O9 Si5 127.5(14) . .
Si7 O10 Si4 140(2) . .
Si8 O11 Si5 147(3) . .
Si8 O12 Si6 143(2) . .
Si7 O13 Si8 147(2) . .
O4 Si1 O1 119.5(14) . .
O4 Si1 O2 112.7(16) . .
O1 Si1 O2 101.6(15) . .
O4 Si1 O3 105.0(17) . .
O1 Si1 O3 109.8(13) . .
O2 Si1 O3 108.0(14) . .
O5 Si2 O6 104.6(19) . .
O5 Si2 O2 115.7(16) . .
O6 Si2 O2 111.9(17) . .
O5 Si2 C21 118.1(14) . .
O6 Si2 C21 108.5(15) . .
O2 Si2 C21 98.1(11) . .
O8 Si3 O3 118.1(19) . .
O8 Si3 O7 107.3(18) . .
O3 Si3 O7 114.3(16) . .
O8 Si3 C31 107.5(17) . .
O3 Si3 C31 112.4(12) . .
O7 Si3 C31 94.6(11) . .
O9 Si4 O10 124.3(16) . .
O9 Si4 O4 109.4(14) . .
O10 Si4 O4 94.2(17) . .
O9 Si4 C41 101.1(11) . .
O10 Si4 C41 115.3(13) . .
O4 Si4 C41 112.7(10) . .
O11 Si5 O9 126(2) . .
O11 Si5 O6 103(2) . .
O9 Si5 O6 118.8(18) . .
O11 Si5 C51 108.4(15) . .
O9 Si5 C51 94.3(10) . .
O6 Si5 C51 103.9(14) . .
O5 Si6 O7 112.8(16) . .
O5 Si6 O12 109.2(17) . .
O7 Si6 O12 100.7(16) . .
O5 Si6 C61 138.7(15) . .
O7 Si6 C61 81.4(12) . .
O12 Si6 C61 105.4(12) . .
O13 Si7 O10 114.3(19) . .
O13 Si7 O8 106.2(19) . .
O10 Si7 O8 114.2(19) . .
O13 Si7 C71 90.1(14) . .
O10 Si7 C71 120.2(16) . .
O8 Si7 C71 108.7(16) . .
O11 Si8 O13 111(2) . .
O11 Si8 O12 105(2) . .
O13 Si8 O12 111.8(16) . .
O11 Si8 C81 97.8(15) . .
O13 Si8 C81 109.9(13) . .
O12 Si8 C81 119.7(13) . .
C171 N2 C179 119.4(9) . .
C171 N2 Mo1 117.6(7) . .
C179 N2 Mo1 120.2(9) . .
C171 N2 H2 95.5 . .
C179 N2 H2 95.5 . .
Mo1 N2 H2 95.5 . .
C176 C171 C172 120.0 . .
C176 C171 N2 106.5(16) . .
C172 C171 N2 133.5(16) . .
C173 C172 C171 120.0 . .
C173 C172 H17A 120.0 . .
C171 C172 H17A 120.0 . .
C174 C173 C172 120.0 . .
C174 C173 C177 120.0 . .
C172 C173 C177 120.0 . .
C173 C174 C175 120.0 . .
C173 C174 H17B 120.0 . .
C175 C174 H17B 120.0 . .
C176 C175 C174 120.0 . .
C176 C175 C178 120.0 . .
C174 C175 C178 120.0 . .
C171 C176 C175 120.0 . .
C171 C176 H17C 120.0 . .
C175 C176 H17C 120.0 . .
C173 C177 H17D 109.5 . .
C173 C177 H17E 109.5 . .
H17D C177 H17E 109.5 . .
C173 C177 H17F 109.5 . .
H17D C177 H17F 109.5 . .
H17E C177 H17F 109.5 . .
C175 C178 H17G 109.5 . .
C175 C178 H17H 109.5 . .
H17G C178 H17H 109.5 . .
C175 C178 H17I 109.5 . .
H17G C178 H17I 109.5 . .
H17H C178 H17I 109.5 . .
N2 C179 C180 109.6(12) . .
N2 C179 C182 108.9(12) . .
C180 C179 C182 110.3(13) . .
N2 C179 C181 109.6(12) . .
C180 C179 C181 110.0(13) . .
C182 C179 C181 108.5(13) . .
C179 C180 H18A 109.5 . .
C179 C180 H18B 109.5 . .
H18A C180 H18B 109.5 . .
C179 C180 H18C 109.5 . .
H18A C180 H18C 109.5 . .
H18B C180 H18C 109.5 . .
C179 C181 H18D 109.5 . .
C179 C181 H18E 109.5 . .
H18D C181 H18E 109.5 . .
C179 C181 H18F 109.5 . .
H18D C181 H18F 109.5 . .
H18E C181 H18F 109.5 . .
C179 C182 H18G 109.5 . .
C179 C182 H18H 109.5 . .
H18G C182 H18H 109.5 . .
C179 C182 H18I 109.5 . .
H18G C182 H18I 109.5 . .
H18H C182 H18I 109.5 . .
C105 C101 C102 106.9(6) . .
C105 C101 Si10 115.2(7) . .
C102 C101 Si10 112.9(6) . .
C105 C101 H10D 107.2 . .
C102 C101 H10D 107.2 . .
Si10 C101 H10D 107.2 . .
C103 C102 C101 103.2(5) . .
C103 C102 H10E 111.1 . .
C101 C102 H10E 111.1 . .
C103 C102 H10F 111.1 . .
C101 C102 H10F 111.1 . .
H10E C102 H10F 109.1 . .
C104 C103 C102 108.5(6) . .
C104 C103 H10G 110.0 . .
C102 C103 H10G 110.0 . .
C104 C103 H10H 110.0 . .
C102 C103 H10H 110.0 . .
H10G C103 H10H 108.4 . .
C103 C104 C105 108.0(6) . .
C103 C104 H10I 110.1 . .
C105 C104 H10I 110.1 . .
C103 C104 H10J 110.1 . .
C105 C104 H10J 110.1 . .
H10I C104 H10J 108.4 . .
C101 C105 C104 103.1(7) . .
C101 C105 H10K 111.1 . .
C104 C105 H10K 111.1 . .
C101 C105 H10L 111.1 . .
C104 C105 H10L 111.2 . .
H10K C105 H10L 109.1 . .
C115 C111 C112 107.2(7) . .
C115 C111 Si11 114.8(7) . .
C112 C111 Si11 112.2(7) . .
C115 C111 H11D 107.4 . .
C112 C111 H11D 107.4 . .
Si11 C111 H11D 107.4 . .
C113 C112 C111 103.2(6) . .
C113 C112 H11E 111.1 . .
C111 C112 H11E 111.1 . .
C113 C112 H11F 111.1 . .
C111 C112 H11F 111.1 . .
H11E C112 H11F 109.1 . .
C114 C113 C112 108.1(6) . .
C114 C113 H11G 110.1 . .
C112 C113 H11G 110.1 . .
C114 C113 H11H 110.1 . .
C112 C113 H11H 110.1 . .
H11G C113 H11H 108.4 . .
C113 C114 C115 108.7(6) . .
C113 C114 H11I 110.0 . .
C115 C114 H11I 110.0 . .
C113 C114 H11J 110.0 . .
C115 C114 H11J 110.0 . .
H11I C114 H11J 108.3 . .
C111 C115 C114 104.5(7) . .
C111 C115 H11K 110.9 . .
C114 C115 H11K 110.9 . .
C111 C115 H11L 110.9 . .
C114 C115 H11L 110.9 . .
H11K C115 H11L 108.9 . .
C125 C121 C122 106.6(7) . .
C125 C121 Si12 114.0(7) . .
C122 C121 Si12 110.5(7) . .
C125 C121 H12D 108.5 . .
C122 C121 H12D 108.5 . .
Si12 C121 H12D 108.5 . .
C123 C122 C121 102.7(6) . .
C123 C122 H12E 111.2 . .
C121 C122 H12E 111.2 . .
C123 C122 H12F 111.2 . .
C121 C122 H12F 111.2 . .
H12E C122 H12F 109.1 . .
C124 C123 C122 107.8(6) . .
C124 C123 H12G 110.1 . .
C122 C123 H12G 110.1 . .
C124 C123 H12H 110.1 . .
C122 C123 H12H 110.1 . .
H12G C123 H12H 108.5 . .
C123 C124 C125 108.7(6) . .
C123 C124 H12I 109.9 . .
C125 C124 H12I 109.9 . .
C123 C124 H12J 109.9 . .
C125 C124 H12J 109.9 . .
H12I C124 H12J 108.3 . .
C121 C125 C124 105.2(6) . .
C121 C125 H12K 110.7 . .
C124 C125 H12K 110.7 . .
C121 C125 H12L 110.7 . .
C124 C125 H12L 110.7 . .
H12K C125 H12L 108.8 . .
C135 C131 C132 107.2(7) . .
C135 C131 Si13 115.1(8) . .
C132 C131 Si13 112.3(7) . .
C135 C131 H13A 107.3 . .
C132 C131 H13A 107.3 . .
Si13 C131 H13A 107.3 . .
C133 C132 C131 102.9(7) . .
C133 C132 H13B 111.2 . .
C131 C132 H13B 111.2 . .
C133 C132 H13C 111.2 . .
C131 C132 H13C 111.2 . .
H13B C132 H13C 109.1 . .
C134 C133 C132 108.0(6) . .
C134 C133 H13D 110.1 . .
C132 C133 H13D 110.1 . .
C134 C133 H13E 110.1 . .
C132 C133 H13E 110.1 . .
H13D C133 H13E 108.4 . .
C133 C134 C135 108.7(6) . .
C133 C134 H13F 110.0 . .
C135 C134 H13F 110.0 . .
C133 C134 H13G 110.0 . .
C135 C134 H13G 110.0 . .
H13F C134 H13G 108.3 . .
C131 C135 C134 104.4(7) . .
C131 C135 H13H 110.9 . .
C134 C135 H13H 110.9 . .
C131 C135 H13I 110.9 . .
C134 C135 H13I 110.9 . .
H13H C135 H13I 108.9 . .
C145 C141 C142 107.2(6) . .
C145 C141 Si14 115.2(7) . .
C142 C141 Si14 111.6(6) . .
C145 C141 H14C 107.5 . .
C142 C141 H14C 107.5 . .
Si14 C141 H14C 107.5 . .
C143 C142 C141 102.8(6) . .
C143 C142 H14D 111.2 . .
C141 C142 H14D 111.2 . .
C143 C142 H14E 111.2 . .
C141 C142 H14E 111.2 . .
H14D C142 H14E 109.1 . .
C144 C143 C142 107.8(6) . .
C144 C143 H14F 110.2 . .
C142 C143 H14F 110.2 . .
C144 C143 H14G 110.2 . .
C142 C143 H14G 110.2 . .
H14F C143 H14G 108.5 . .
C143 C144 C145 108.7(6) . .
C143 C144 H14H 109.9 . .
C145 C144 H14H 109.9 . .
C143 C144 H14I 109.9 . .
C145 C144 H14I 109.9 . .
H14H C144 H14I 108.3 . .
C141 C145 C144 105.4(6) . .
C141 C145 H14J 110.7 . .
C144 C145 H14J 110.7 . .
C141 C145 H14K 110.7 . .
C144 C145 H14K 110.7 . .
H14J C145 H14K 108.8 . .
C155 C151 C152 107.7(6) . .
C155 C151 Si15 113.8(7) . .
C152 C151 Si15 111.7(7) . .
C155 C151 H15D 107.8 . .
C152 C151 H15D 107.8 . .
Si15 C151 H15D 107.8 . .
C153 C152 C151 102.6(6) . .
C153 C152 H15E 111.3 . .
C151 C152 H15E 111.2 . .
C153 C152 H15F 111.3 . .
C151 C152 H15F 111.3 . .
H15E C152 H15F 109.2 . .
C154 C153 C152 107.3(6) . .
C154 C153 H15G 110.2 . .
C152 C153 H15G 110.3 . .
C154 C153 H15H 110.3 . .
C152 C153 H15H 110.3 . .
H15G C153 H15H 108.5 . .
C153 C154 C155 109.0(6) . .
C153 C154 H15I 109.9 . .
C155 C154 H15I 109.9 . .
C153 C154 H15J 109.9 . .
C155 C154 H15J 109.9 . .
H15I C154 H15J 108.3 . .
C151 C155 C154 105.6(6) . .
C151 C155 H15K 110.6 . .
C154 C155 H15K 110.6 . .
C151 C155 H15L 110.6 . .
C154 C155 H15L 110.6 . .
H15K C155 H15L 108.8 . .
C165 C161 C162 107.3(7) . .
C165 C161 Si16 115.8(7) . .
C162 C161 Si16 113.5(7) . .
C165 C161 H16A 106.5 . .
C162 C161 H16A 106.5 . .
Si16 C161 H16A 106.5 . .
C163 C162 C161 102.2(6) . .
C163 C162 H16B 111.3 . .
C161 C162 H16B 111.3 . .
C163 C162 H16C 111.3 . .
C161 C162 H16C 111.3 . .
H16B C162 H16C 109.2 . .
C164 C163 C162 107.3(6) . .
C164 C163 H16D 110.3 . .
C162 C163 H16D 110.3 . .
C164 C163 H16E 110.3 . .
C162 C163 H16E 110.3 . .
H16D C163 H16E 108.5 . .
C163 C164 C165 108.8(6) . .
C163 C164 H16F 109.9 . .
C165 C164 H16F 109.9 . .
C163 C164 H16G 109.9 . .
C165 C164 H16G 109.9 . .
H16F C164 H16G 108.3 . .
C161 C165 C164 105.0(6) . .
C161 C165 H16H 110.8 . .
C164 C165 H16H 110.8 . .
C161 C165 H16I 110.8 . .
C164 C165 H16I 110.8 . .
H16H C165 H16I 108.8 . .
Si9 O14 Mo1 149.4(12) . .
Si9 O14 Mo1 156.2(13) . 2_665
Mo1 O14 Mo1 25.9(3) . 2_665
Si10 O15 Si9 164.5(19) . .
Si11 O16 Si9 154.2(19) . .
Si12 O17 Si9 137.8(14) . .
Si10 O18 Si14 139.0(19) . .
Si13 O19 Si10 154.0(18) . .
Si14 O20 Si11 168.2(18) . .
Si15 O21 Si11 147(3) . .
Si12 O22 Si13 161.0(11) . .
Si12 O23 Si15 149(2) . .
Si13 O24 Si16 148(2) . .
Si14 O25 Si16 145(2) . .
Si16 O26 Si15 150.0(18) . .
O14 Si9 O15 119.3(15) . .
O14 Si9 O16 111.9(13) . .
O15 Si9 O16 105.8(14) . .
O14 Si9 O17 106.4(11) . .
O15 Si9 O17 105.8(14) . .
O16 Si9 O17 106.9(15) . .
O15 Si10 O19 105.8(15) . .
O15 Si10 O18 104.3(15) . .
O19 Si10 O18 110.9(16) . .
O15 Si10 C101 125.2(11) . .
O19 Si10 C101 106.3(11) . .
O18 Si10 C101 104.0(12) . .
O16 Si11 O20 101.6(18) . .
O16 Si11 O21 103.1(18) . .
O20 Si11 O21 106.1(17) . .
O16 Si11 C111 106.7(12) . .
O20 Si11 C111 125.5(11) . .
O21 Si11 C111 111.3(15) . .
O23 Si12 O17 121.4(15) . .
O23 Si12 O22 97.4(14) . .
O17 Si12 O22 112.4(12) . .
O23 Si12 C121 105.9(12) . .
O17 Si12 C121 108.7(10) . .
O22 Si12 C121 110.3(7) . .
O19 Si13 O24 114.0(15) . .
O19 Si13 O22 97.8(13) . .
O24 Si13 O22 100.2(16) . .
O19 Si13 C131 109.0(12) . .
O24 Si13 C131 114.7(14) . .
O22 Si13 C131 120.1(8) . .
O25 Si14 O20 118.1(16) . .
O25 Si14 O18 99.7(17) . .
O20 Si14 O18 104.7(16) . .
O25 Si14 C141 114.9(13) . .
O20 Si14 C141 115.7(12) . .
O18 Si14 C141 99.4(11) . .
O21 Si15 O23 104(2) . .
O21 Si15 O26 113.2(18) . .
O23 Si15 O26 106.0(14) . .
O21 Si15 C151 106.0(16) . .
O23 Si15 C151 104.1(13) . .
O26 Si15 C151 121.9(12) . .
O25 Si16 O26 109.8(16) . .
O25 Si16 O24 110.1(17) . .
O26 Si16 O24 108.3(16) . .
O25 Si16 C161 110.6(12) . .
O26 Si16 C161 106.6(12) . .
O24 Si16 C161 111.4(13) . .

loop_
_geom_bond_atom_site_label_1
_geom_bond_atom_site_label_2
_geom_bond_distance
_geom_bond_site_symmetry_2
Mo1 C13 1.735(9) .
Mo1 O14 1.937(19) .
Mo1 O1 1.988(18) .
Mo1 N1 2.021(12) .
Mo1 N2 2.315(15) .
N1 C1 1.429(9) .
N1 C9 1.521(9) .
C1 C2 1.3898 .
C1 C6 1.3902 .
C2 C3 1.3898 .
C2 H2A 0.9500 .
C3 C4 1.3901 .
C3 C7 1.6915 .
C4 C5 1.3900 .
C4 H4A 0.9500 .
C5 C6 1.3900 .
C5 C8 1.6421 .
C6 H6A 0.9500 .
C7 H7A 0.9800 .
C7 H7B 0.9800 .
C7 H7C 0.9800 .
C8 H8A 0.9800 .
C8 H8B 0.9800 .
C8 H8C 0.9800 .
C9 C12 1.521(9) .
C9 C11 1.541(10) .
C9 C10 1.542(10) .
C10 H10A 0.9800 .
C10 H10B 0.9800 .
C10 H10C 0.9800 .
C11 H11A 0.9800 .
C11 H11B 0.9800 .
C11 H11C 0.9800 .
C12 H12A 0.9800 .
C12 H12B 0.9800 .
C12 H12C 0.9800 .
C13 C14 1.487(10) .
C14 C15 1.521(11) .
C14 H14A 0.9900 .
C14 H14B 0.9900 .
C15 H15A 0.9800 .
C15 H15B 0.9800 .
C15 H15C 0.9800 .
C21 C25 1.502(7) .
C21 C22 1.533(7) .
C21 Si2 1.856(8) .
C21 H21A 1.0000 .
C22 C23 1.524(7) .
C22 H22A 0.9900 .
C22 H22B 0.9900 .
C23 C24 1.507(7) .
C23 H23A 0.9900 .
C23 H23B 0.9900 .
C24 C25 1.526(8) .
C24 H24A 0.9900 .
C24 H24B 0.9900 .
C25 H25A 0.9900 .
C25 H25B 0.9900 .
C31 C35 1.498(9) .
C31 C32 1.548(9) .
C31 Si3 1.850(8) .
C31 H31A 1.0000 .
C32 C33 1.525(9) .
C32 H32A 0.9900 .
C32 H32B 0.9900 .
C33 C34 1.494(9) .
C33 H33A 0.9900 .
C33 H33B 0.9900 .
C34 C35 1.524(9) .
C34 H34A 0.9900 .
C34 H34B 0.9900 .
C35 H35A 0.9900 .
C35 H35B 0.9900 .
C41 C45 1.495(9) .
C41 C42 1.549(9) .
C41 Si4 1.858(8) .
C41 H41A 1.0000 .
C42 C43 1.520(9) .
C42 H42A 0.9900 .
C42 H42B 0.9900 .
C43 C44 1.493(10) .
C43 H43A 0.9900 .
C43 H43B 0.9900 .
C44 C45 1.523(9) .
C44 H44A 0.9900 .
C44 H44B 0.9900 .
C45 H45A 0.9900 .
C45 H45B 0.9900 .
C51 C55 1.487(9) .
C51 C52 1.549(9) .
C51 Si5 1.859(8) .
C51 H51A 1.0000 .
C52 C53 1.532(9) .
C52 H52A 0.9900 .
C52 H52B 0.9900 .
C53 C54 1.496(9) .
C53 H53A 0.9900 .
C53 H53B 0.9900 .
C54 C55 1.510(9) .
C54 H54A 0.9900 .
C54 H54B 0.9900 .
C55 H55A 0.9900 .
C55 H55B 0.9900 .
C61 C65 1.487(9) .
C61 C62 1.547(9) .
C61 Si6 1.855(8) .
C61 H61A 1.0000 .
C62 C63 1.526(9) .
C62 H62A 0.9900 .
C62 H62B 0.9900 .
C63 C64 1.495(10) .
C63 H63A 0.9900 .
C63 H63B 0.9900 .
C64 C65 1.516(9) .
C64 H64A 0.9900 .
C64 H64B 0.9900 .
C65 H65A 0.9900 .
C65 H65B 0.9900 .
C71 C75 1.507(9) .
C71 C72 1.552(9) .
C71 Si7 1.853(8) .
C71 H71A 1.0000 .
C72 C73 1.528(9) .
C72 H72A 0.9900 .
C72 H72B 0.9900 .
C73 C74 1.495(9) .
C73 H73A 0.9900 .
C73 H73B 0.9900 .
C74 C75 1.522(9) .
C74 H74A 0.9900 .
C74 H74B 0.9900 .
C75 H75A 0.9900 .
C75 H75B 0.9900 .
C81 C85 1.484(9) .
C81 C82 1.546(9) .
C81 Si8 1.848(8) .
C81 H81A 1.0000 .
C82 C83 1.532(9) .
C82 H82A 0.9900 .
C82 H82B 0.9900 .
C83 C84 1.493(10) .
C83 H83A 0.9900 .
C83 H83B 0.9900 .
C84 C85 1.520(9) .
C84 H84A 0.9900 .
C84 H84B 0.9900 .
C85 H85A 0.9900 .
C85 H85B 0.9900 .
O1 Si1 1.56(2) .
O1 Mo1 1.964(19) 2_665
O2 Si1 1.64(3) .
O2 Si2 1.74(3) .
O3 Si3 1.63(3) .
O3 Si1 1.65(3) .
O4 Si1 1.46(3) .
O4 Si4 1.71(2) .
O5 Si6 1.43(3) .
O5 Si2 1.43(3) .
O6 Si2 1.60(4) .
O6 Si5 1.72(4) .
O7 Si6 1.71(3) .
O7 Si3 1.76(3) .
O8 Si3 1.51(4) .
O8 Si7 1.77(4) .
O9 Si4 1.57(3) .
O9 Si5 1.65(3) .
O10 Si7 1.62(3) .
O10 Si4 1.68(4) .
O11 Si8 1.50(4) .
O11 Si5 1.57(4) .
O12 Si8 1.67(3) .
O12 Si6 1.80(3) .
O13 Si7 1.56(3) .
O13 Si8 1.65(3) .
N2 C171 1.415(10) .
N2 C179 1.509(10) .
N2 H2 0.9300 .
C171 C176 1.3900 .
C171 C172 1.3904 .
C172 C173 1.3899 .
C172 H17A 0.9500 .
C173 C174 1.3898 .
C173 C177 1.5103 .
C174 C175 1.3902 .
C174 H17B 0.9500 .
C175 C176 1.3901 .
C175 C178 1.5099 .
C176 H17C 0.9500 .
C177 H17D 0.9800 .
C177 H17E 0.9800 .
C177 H17F 0.9800 .
C178 H17G 0.9800 .
C178 H17H 0.9800 .
C178 H17I 0.9800 .
C179 C180 1.519(10) .
C179 C182 1.531(10) .
C179 C181 1.537(10) .
C180 H18A 0.9800 .
C180 H18B 0.9800 .
C180 H18C 0.9800 .
C181 H18D 0.9800 .
C181 H18E 0.9800 .
C181 H18F 0.9800 .
C182 H18G 0.9800 .
C182 H18H 0.9800 .
C182 H18I 0.9800 .
C101 C105 1.503(9) .
C101 C102 1.548(8) .
C101 Si10 1.845(8) .
C101 H10D 1.0000 .
C102 C103 1.529(9) .
C102 H10E 0.9900 .
C102 H10F 0.9900 .
C103 C104 1.485(9) .
C103 H10G 0.9900 .
C103 H10H 0.9900 .
C104 C105 1.535(9) .
C104 H10I 0.9900 .
C104 H10J 0.9900 .
C105 H10K 0.9900 .
C105 H10L 0.9900 .
C111 C115 1.498(9) .
C111 C112 1.549(9) .
C111 Si11 1.849(8) .
C111 H11D 1.0000 .
C112 C113 1.525(9) .
C112 H11E 0.9900 .
C112 H11F 0.9900 .
C113 C114 1.493(10) .
C113 H11G 0.9900 .
C113 H11H 0.9900 .
C114 C115 1.521(9) .
C114 H11I 0.9900 .
C114 H11J 0.9900 .
C115 H11K 0.9900 .
C115 H11L 0.9900 .
C121 C125 1.498(9) .
C121 C122 1.559(9) .
C121 Si12 1.859(8) .
C121 H12D 1.0000 .
C122 C123 1.522(9) .
C122 H12E 0.9900 .
C122 H12F 0.9900 .
C123 C124 1.494(9) .
C123 H12G 0.9900 .
C123 H12H 0.9900 .
C124 C125 1.515(9) .
C124 H12I 0.9900 .
C124 H12J 0.9900 .
C125 H12K 0.9900 .
C125 H12L 0.9900 .
C131 C135 1.496(9) .
C131 C132 1.549(9) .
C131 Si13 1.847(8) .
C131 H13A 1.0000 .
C132 C133 1.530(9) .
C132 H13B 0.9900 .
C132 H13C 0.9900 .
C133 C134 1.492(9) .
C133 H13D 0.9900 .
C133 H13E 0.9900 .
C134 C135 1.522(9) .
C134 H13F 0.9900 .
C134 H13G 0.9900 .
C135 H13H 0.9900 .
C135 H13I 0.9900 .
C141 C145 1.489(9) .
C141 C142 1.558(9) .
C141 Si14 1.852(8) .
C141 H14C 1.0000 .
C142 C143 1.526(9) .
C142 H14D 0.9900 .
C142 H14E 0.9900 .
C143 C144 1.494(9) .
C143 H14F 0.9900 .
C143 H14G 0.9900 .
C144 C145 1.518(9) .
C144 H14H 0.9900 .
C144 H14I 0.9900 .
C145 H14J 0.9900 .
C145 H14K 0.9900 .
C151 C155 1.492(9) .
C151 C152 1.553(9) .
C151 Si15 1.857(8) .
C151 H15D 1.0000 .
C152 C153 1.530(9) .
C152 H15E 0.9900 .
C152 H15F 0.9900 .
C153 C154 1.495(9) .
C153 H15G 0.9900 .
C153 H15H 0.9900 .
C154 C155 1.514(9) .
C154 H15I 0.9900 .
C154 H15J 0.9900 .
C155 H15K 0.9900 .
C155 H15L 0.9900 .
C161 C165 1.494(9) .
C161 C162 1.551(9) .
C161 Si16 1.837(8) .
C161 H16A 1.0000 .
C162 C163 1.533(9) .
C162 H16B 0.9900 .
C162 H16C 0.9900 .
C163 C164 1.498(9) .
C163 H16D 0.9900 .
C163 H16E 0.9900 .
C164 C165 1.516(9) .
C164 H16F 0.9900 .
C164 H16G 0.9900 .
C165 H16H 0.9900 .
C165 H16I 0.9900 .
O14 Si9 1.58(2) .
O14 Mo1 1.97(2) 2_665
O15 Si10 1.58(2) .
O15 Si9 1.61(3) .
O16 Si11 1.54(3) .
O16 Si9 1.69(3) .
O17 Si12 1.60(2) .
O17 Si9 1.73(2) .
O18 Si10 1.72(3) .
O18 Si14 1.82(3) .
O19 Si13 1.56(3) .
O19 Si10 1.63(3) .
O20 Si14 1.55(3) .
O20 Si11 1.57(3) .
O21 Si15 1.55(4) .
O21 Si11 1.69(3) .
O22 Si12 1.63(2) .
O22 Si13 1.67(2) .
O23 Si12 1.59(3) .
O23 Si15 1.66(3) .
O24 Si13 1.64(3) .
O24 Si16 1.66(3) .
O25 Si14 1.52(3) .
O25 Si16 1.55(3) .
O26 Si16 1.60(3) .
O26 Si15 1.67(3) .
